data_2200284
loop_
_publ_author_name
'Novoa de Armas, H\'ector'
'Peeters, Oswald M. '
'Blaton, Norbert M. '
'De Ranter, Camiel J. '
'Xu\'arez Marill, Lisbet'

_publ_section_title
;
 2-[(4-Carboxyphenyl)amino]-4-chlorobenzoic acid monohydrate
;
_journal_issue 6
_journal_name_full 'Acta Crystallographica Section E'
_journal_page_first o542
_journal_page_last o543
_journal_paper_doi 10.1107/S160053680100650X
_journal_volume 57
_journal_year 2001
_chemical_formula_iupac 'C14 H10 Cl N O4, H2 O'
_chemical_formula_moiety 'C14 H10 Cl N O4, H2 O'
_chemical_formula_sum 'C14 H12 Cl N O5'
_chemical_formula_weight 309.70
_chemical_name_systematic
;
2-[(4-Carboxyphenyl)amino]-4-chlorobenzoic acid monohydrate
;
_space_group_IT_number 14
_symmetry_cell_setting monoclinic
_symmetry_space_group_name_Hall '-P 2ybc'
_symmetry_space_group_name_H-M 'P 1 21/c 1'
_cell_angle_alpha 90.00000
_cell_angle_beta 90.619(6)
_cell_angle_gamma 90.00000
_cell_formula_units_Z 4
_cell_length_a 16.0658(9)
_cell_length_b 3.9597(2)
_cell_length_c 21.4730(10)
_cell_measurement_reflns_used 41
_cell_measurement_temperature 293
_cell_measurement_theta_max 40.25
_cell_measurement_theta_min 4.12
_cell_volume 1365.94(12)
_computing_cell_refinement XSCANS
_computing_data_collection 'XSCANS (Siemens, 1996)'
_computing_data_reduction XSCANS
_computing_molecular_graphics 'DIAMOND (Bergerhoff, 1996)'
_computing_publication_material 'PARST (Nardelli, 1983, 1991, 1995) and PLATON (Spek, 1990)'
_computing_structure_refinement 'SHELXL97 (Sheldrick, 1997)'
_computing_structure_solution 'SIR92 (Altomare et al, 1994)'
_diffrn_measurement_device_type 'Siemens P4 four-circle'
_diffrn_measurement_method \w/2\q
_diffrn_radiation_type CuK\a
_diffrn_radiation_wavelength 1.54180
_diffrn_reflns_av_R_equivalents .0417
_diffrn_reflns_limit_h_max 1
_diffrn_reflns_limit_h_min -19
_diffrn_reflns_limit_k_max 1
_diffrn_reflns_limit_k_min -4
_diffrn_reflns_limit_l_max 25
_diffrn_reflns_limit_l_min -25
_diffrn_reflns_number 3920
_diffrn_reflns_theta_max 68.85
_diffrn_standards_decay_% .0
_diffrn_standards_interval_count 100
_diffrn_standards_number 3
_exptl_absorpt_coefficient_mu 2.690
_exptl_absorpt_correction_T_max .922
_exptl_absorpt_correction_T_min .553
_exptl_absorpt_correction_type '\y scan'
_exptl_absorpt_process_details '(North et al., 1968)'
_exptl_crystal_colour colourless
_exptl_crystal_density_diffrn 1.506
_exptl_crystal_density_method 'not measured'
_exptl_crystal_description prism
_exptl_crystal_F_000 640
_exptl_crystal_size_max .64
_exptl_crystal_size_mid .10
_exptl_crystal_size_min .03
_refine_diff_density_max .30
_refine_diff_density_min -.39
_refine_ls_extinction_coef .0035(6)
_refine_ls_extinction_method SHELXL97
_refine_ls_goodness_of_fit_all 1.126
_refine_ls_goodness_of_fit_ref 1.126
_refine_ls_hydrogen_treatment constr
_refine_ls_matrix_type full
_refine_ls_number_parameters 202
_refine_ls_number_reflns 2394
_refine_ls_R_factor_all .0649
_refine_ls_R_factor_gt .0500
_refine_ls_shift/su_max .001
_refine_ls_structure_factor_coef Fsqd
_refine_ls_weighting_details 'w = 1/[\s^2^(Fo^2^)+(0.0774P)^2^+ 0.5504P]  where P = (Fo^2^+2Fc^2^)/3'
_refine_ls_weighting_scheme calc
_refine_ls_wR_factor_all .1527
_refine_ls_wR_factor_ref .1527
_reflns_number_gt 1831
_reflns_number_total 2394
_reflns_threshold_expression 'F^2^> 2\s(F^2^)'
_cod_data_source_file cf6058.cif
_cod_data_source_block I
_cod_depositor_comments
;
The following automatic conversions were performed:
'_symmetry_cell_setting' value 'Monoclinic' changed to 'monoclinic'
according to '/home/saulius/struct/CIF-dictionaries/cif_core.dic'
dictionary named 'cif_core.dic' version 2.4.1 from 2010-06-29.

Automatic conversion script
Id: cif_fix_enum 1527 2010-12-29 10:47:43Z saulius 

The following automatic conversions were performed:

'_symmetry_cell_setting' value 'Monoclinic' changed to 'monoclinic'
according to /home/saulius/struct/CIF-dictionaries/cif_core.dic
dictionary named 'cif_core.dic' version 2.4.1 from 2010-06-29.

Automatic conversion script
Id: cif_fix_values 1715 2011-07-08 13:25:40Z adriana 
;
_cod_original_cell_volume 1365.90(10)
_cod_original_sg_symbol_H-M 'P 21/c'
_cod_database_code 2200284
_cod_database_fobs_code 2200284

loop_
_symmetry_equiv_pos_as_xyz
X,Y,Z
-X,-Y,-Z
-X,1/2+Y,1/2-Z
+X,1/2-Y,1/2+Z

loop_
_atom_site_label
_atom_site_fract_x
_atom_site_fract_y
_atom_site_fract_z
_atom_site_U_iso_or_equiv
_atom_site_adp_type
_atom_site_calc_flag
_atom_site_refinement_flags
_atom_site_occupancy
_atom_site_disorder_assembly
_atom_site_disorder_group
_atom_site_type_symbol
C1 .66080(15) .4987(7) .81896(11) .0373(6) Uani d . 1 . . C
C2 .66939(15) .3234(7) .87646(11) .0356(6) Uani d . 1 . . C
C3 .59732(16) .2569(7) .91052(12) .0394(6) Uani d . 1 . . C
H3 .6008 .1342 .9474 .049 Uiso calc R 1 . . H
C4 .52163(15) .3728(7) .88946(12) .0383(6) Uani d . 1 . . C
Cl4 .43334(4) .2796(2) .93215(4) .0568(3) Uani d . 1 . . Cl
C5 .51212(16) .5515(8) .83445(12) .0420(7) Uani d . 1 . . C
H5 .4602 .6301 .8214 .052 Uiso calc R 1 . . H
C6 .58247(16) .6090(8) .79961(12) .0430(7) Uani d . 1 . . C
H6 .5773 .7248 .7621 .054 Uiso calc R 1 . . H
C7 .73296(16) .5685(8) .77906(12) .0439(7) Uani d . 1 . . C
O8 .80428(12) .4791(7) .79172(9) .0623(7) Uani d . 1 . . O
O9 .71551(13) .7344(7) .72778(10) .0631(7) Uani d . 1 . . O
H9 .7582 .7621 .7078 .079 Uiso calc R 1 . . H
N10 .74703(14) .2114(7) .89529(11) .0429(6) Uani d . 1 . . N
H10 .783(2) .242(8) .8665(16) .054 Uiso d . 1 . . H
C11 .77738(15) .0837(7) .95153(11) .0359(6) Uani d . 1 . . C
C12 .85485(15) -.0747(8) .94937(11) .0426(7) Uani d . 1 . . C
H12 .8816 -.0954 .9114 .053 Uiso calc R 1 . . H
C13 .89229(16) -.2006(8) 1.00221(12) .0425(7) Uani d . 1 . . C
H13 .9444 -.3021 .9997 .053 Uiso calc R 1 . . H
C14 .85298(15) -.1775(7) 1.05952(11) .0365(6) Uani d . 1 . . C
C15 .77656(15) -.0135(8) 1.06195(11) .0393(6) Uani d . 1 . . C
H15 .7501 .0071 1.1001 .049 Uiso calc R 1 . . H
C16 .73899(15) .1195(7) 1.00930(12) .0399(6) Uani d . 1 . . C
H16 .6884 .2323 1.0122 .050 Uiso calc R 1 . . H
C17 .88991(16) -.3221(7) 1.11631(12) .0398(6) Uani d . 1 . . C
O18 .85589(13) -.3379(6) 1.16660(9) .0580(6) Uani d . 1 . . O
O19 .96594(11) -.4439(7) 1.10844(9) .0544(6) Uani d . 1 . . O
H19 .9828 -.5274 1.1412 .068 Uiso calc R 1 . . H
O20 1.03356(15) -.6853(7) 1.21287(11) .0607(7) Uani d . 1 . . O
H20A 1.020(3) -.862(11) 1.2311(19) .076 Uiso d . 1 . . H
H20B 1.087(3) -.665(11) 1.2179(18) .076 Uiso d . 1 . . H

loop_
_atom_site_aniso_label
_atom_site_aniso_U_11
_atom_site_aniso_U_22
_atom_site_aniso_U_33
_atom_site_aniso_U_12
_atom_site_aniso_U_13
_atom_site_aniso_U_23
C1 .0358(12) .0396(16) .0366(11) -.0021(12) -.0005(9) .0015(11)
C2 .0334(12) .0335(15) .0399(12) -.0013(11) -.0005(9) -.0020(10)
C3 .0367(13) .0399(16) .0416(13) -.0025(12) .0019(10) .0036(11)
C4 .0342(12) .0369(16) .0440(13) -.0031(11) .0030(10) -.0059(11)
Cl4 .0365(4) .0685(6) .0657(5) -.0027(3) .0124(3) .0041(4)
C5 .0341(12) .0437(18) .0481(14) .0023(12) -.0044(10) -.0039(12)
C6 .0403(13) .0463(18) .0422(13) .0017(13) -.0057(10) .0048(12)
C7 .0418(14) .0490(18) .0409(13) -.0001(13) .0008(10) .0034(12)
O8 .0383(10) .0967(19) .0520(11) .0053(12) .0068(8) .0241(12)
O9 .0462(11) .0957(19) .0476(11) .0026(12) .0055(9) .0264(12)
N10 .0316(11) .0552(16) .0419(11) .0036(10) .0022(9) .0102(11)
C11 .0324(12) .0368(16) .0383(12) -.0006(11) -.0013(9) .0028(11)
C12 .0363(13) .0526(19) .0391(13) .0062(13) .0069(10) .0018(12)
C13 .0338(13) .0490(18) .0446(14) .0084(12) .0025(10) .0005(12)
C14 .0328(12) .0378(16) .0388(12) -.0014(11) -.0009(9) -.0017(11)
C15 .0355(12) .0452(17) .0374(12) .0022(12) .0041(9) -.0045(11)
C16 .0319(12) .0438(17) .0440(13) .0057(12) .0012(10) -.0017(12)
C17 .0355(12) .0435(17) .0404(13) .0026(12) -.0016(10) -.0028(11)
O18 .0504(11) .0881(18) .0358(9) .0135(12) .0043(8) .0036(10)
O19 .0403(10) .0790(17) .0440(10) .0168(11) .0003(8) .0066(11)
O20 .0437(11) .0763(18) .0618(13) -.0013(12) -.0109(10) .0175(12)

loop_
_atom_type_symbol
_atom_type_scat_dispersion_real
_atom_type_scat_dispersion_imag
_atom_type_scat_source
C .0181 .0091
;
International Tables for Crystallography (Vol. C)
;
H .0000 .0000
;
International Tables for Crystallography (Vol. C)
;
N .0311 .0180
;
International Tables for Crystallography (Vol. C)
;
O .0492 .0322
;
International Tables for Crystallography (Vol. C)
;
Cl .3639 .7018
;
International Tables for Crystallography (Vol. C)
;

loop_
_geom_angle_atom_site_label_1
_geom_angle_atom_site_label_2
_geom_angle_atom_site_label_3
_geom_angle
_geom_angle_publ_flag
C7 O9 H9 109.47 no
C17 O19 H19 109.48 no
H20A O20 H20B 106(4) no
C2 N10 C11 132.7(2) yes
C2 N10 H10 111(2) no
C11 N10 H10 116(2) no
C2 C1 C7 121.8(2) no
C6 C1 C7 118.8(2) no
C2 C1 C6 119.4(2) no
C1 C2 C3 118.2(2) no
N10 C2 C1 119.4(2) yes
N10 C2 C3 122.4(2) yes
C2 C3 C4 120.0(2) no
Cl4 C4 C3 118.8(2) yes
Cl4 C4 C5 118.41(19) yes
C3 C4 C5 122.8(2) no
C4 C5 C6 117.6(2) no
C1 C6 C5 122.0(2) no
O8 C7 O9 121.5(2) yes
O8 C7 C1 123.7(2) yes
O9 C7 C1 114.8(2) yes
C12 C11 C16 118.5(2) no
N10 C11 C12 116.0(2) yes
N10 C11 C16 125.4(2) yes
C11 C12 C13 121.3(2) no
C12 C13 C14 120.5(2) no
C13 C14 C15 118.2(2) no
C15 C14 C17 120.0(2) no
C13 C14 C17 121.7(2) no
C14 C15 C16 121.7(2) no
C11 C16 C15 119.7(2) no
O18 C17 C14 125.2(2) yes
O19 C17 C14 113.6(2) yes
O18 C17 O19 121.2(2) yes
C4 C3 H3 120.0 no
C2 C3 H3 120.0 no
C4 C5 H5 121.2 no
C6 C5 H5 121.2 no
C5 C6 H6 119.0 no
C1 C6 H6 119.0 no
C11 C12 H12 119.4 no
C13 C12 H12 119.4 no
C14 C13 H13 119.7 no
C12 C13 H13 119.7 no
C14 C15 H15 119.1 no
C16 C15 H15 119.1 no
C11 C16 H16 120.2 no
C15 C16 H16 120.2 no

loop_
_geom_bond_atom_site_label_1
_geom_bond_atom_site_label_2
_geom_bond_site_symmetry_1
_geom_bond_site_symmetry_2
_geom_bond_distance
_geom_bond_publ_flag
Cl4 C4 . . 1.737(3) yes
O8 C7 . . 1.227(3) yes
O9 C7 . . 1.310(4) yes
O18 C17 . . 1.217(3) yes
O19 C17 . . 1.326(3) yes
O9 H9 . . .820 no
O19 H19 . . .820 no
O20 H20A . . .83(4) no
O20 H20B . . .87(5) no
N10 C2 . . 1.380(3) yes
N10 C11 . . 1.393(3) yes
N10 H10 . . .86(3) no
C1 C2 . . 1.422(3) no
C1 C7 . . 1.475(4) no
C1 C6 . . 1.391(4) no
C2 C3 . . 1.401(4) no
C3 C4 . . 1.372(4) no
C4 C5 . . 1.384(4) no
C5 C6 . . 1.381(4) no
C11 C12 . . 1.395(4) no
C11 C16 . . 1.399(3) no
C12 C13 . . 1.372(4) no
C13 C14 . . 1.392(3) no
C14 C17 . . 1.467(4) no
C14 C15 . . 1.390(4) no
C15 C16 . . 1.380(4) no
C3 H3 . . .930 no
C5 H5 . . .930 no
C6 H6 . . .930 no
C12 H12 . . .930 no
C13 H13 . . .930 no
C15 H15 . . .930 no
C16 H16 . . .930 no

loop_
_geom_hbond_atom_site_label_D
_geom_hbond_atom_site_label_H
_geom_hbond_atom_site_label_A
_geom_hbond_site_symmetry_A
_geom_hbond_distance_DH
_geom_hbond_distance_HA
_geom_hbond_distance_DA
_geom_hbond_angle_DHA
_geom_hbond_publ_flag
O9 H9 O18 4_554 .82 1.83 2.654(3) 177 yes
N10 H10 O8 . .86(3) 1.89(3) 2.638(3) 144(3) yes
O19 H19 O20 . .82 1.84 2.659(3) 172 yes
O20 H20A O20 3_747 .83(4) 1.96(4) 2.768(4) 163(4) yes
O20 H20B O8 2_757 .87(5) 1.91(5) 2.733(3) 158(4) yes

loop_
_geom_torsion_atom_site_label_1
_geom_torsion_atom_site_label_2
_geom_torsion_atom_site_label_3
_geom_torsion_atom_site_label_4
_geom_torsion
_geom_torsion_publ_flag
C2 N10 C11 C12 166.0(3) no
C11 N10 C2 C1 168.4(3) no
C11 N10 C2 C3 -14.7(5) no
C2 N10 C11 C16 -17.9(5) no
C6 C1 C7 O8 -179.3(3) no
C6 C1 C2 C3 2.4(4) no
C6 C1 C2 N10 179.4(3) no
C6 C1 C7 O9 .3(4) no
C2 C1 C7 O9 -179.5(3) no
C7 C1 C2 N10 -.8(4) no
C2 C1 C7 O8 .9(4) no
C2 C1 C6 C5 -.4(4) no
C7 C1 C2 C3 -177.8(3) no
C7 C1 C6 C5 179.7(3) no
N10 C2 C3 C4 -179.6(3) no
C1 C2 C3 C4 -2.8(4) no
C2 C3 C4 C5 1.2(4) no
C2 C3 C4 Cl4 178.9(2) no
Cl4 C4 C5 C6 -176.9(2) no
C3 C4 C5 C6 .8(4) no
C4 C5 C6 C1 -1.2(4) no
N10 C11 C16 C15 -178.6(3) no
C12 C11 C16 C15 -2.6(4) no
N10 C11 C12 C13 177.9(3) no
C16 C11 C12 C13 1.5(4) no
C11 C12 C13 C14 1.0(5) no
C12 C13 C14 C15 -2.2(4) no
C12 C13 C14 C17 177.4(3) no
C15 C14 C17 O18 6.6(4) no
C13 C14 C15 C16 1.1(4) no
C13 C14 C17 O19 6.0(4) no
C17 C14 C15 C16 -178.6(3) no
C15 C14 C17 O19 -174.3(3) no
C13 C14 C17 O18 -173.1(3) no
C14 C15 C16 C11 1.4(5) no

loop_
_cod_related_entry_id
_cod_related_entry_database
_cod_related_entry_code
1 ChemSpider 21132875
